data_7219000
loop_
_publ_author_name
'Sheng, Tianlu'
'Wang, Yong'
'Song, Jinshuai'
'Ma, Xiao'
'Xue, Zhenzhen'
'Hu, Shengmin'
'Fu, Ruibiao'
'Li, Chunsen'
'Wu, Xintao'

_publ_section_title
;
 Synthesis, Crystal Structure and MMCT of New Cyanide-bridged Complexes
 cis-MII(dppm)2(CN)2(FeIIIX3)2 (M = Ru&#xFF0C;Os)
;
_journal_name_full 'RSC Adv.'
_journal_paper_doi 10.1039/C4RA13825B
_journal_year 2014
_chemical_formula_sum 'C52 H44 Br6 Fe2 N2 O0 Os P4'
_chemical_formula_weight 1602.13
_chemical_name_systematic
; 
 ? 
;
_space_group_IT_number 2
_symmetry_cell_setting triclinic
_symmetry_space_group_name_Hall '-P 1'
_symmetry_space_group_name_H-M 'P -1'
_atom_sites_solution_hydrogens geom
_atom_sites_solution_primary direct
_atom_sites_solution_secondary difmap
_audit_creation_method SHELXL-97
_audit_update_record
;
2014-04-15 deposited with the CCDC.
2014-11-27 downloaded from the CCDC.
;
_cell_angle_alpha 82.415(9)
_cell_angle_beta 81.139(8)
_cell_angle_gamma 65.160(6)
_cell_formula_units_Z 2
_cell_length_a 11.695(2)
_cell_length_b 13.440(3)
_cell_length_c 20.777(5)
_cell_measurement_reflns_used 7646
_cell_measurement_temperature 123(2)
_cell_measurement_theta_max 27.4855
_cell_measurement_theta_min 2.0520
_cell_volume 2920.0(11)
_computing_cell_refinement 'CrystalClear (Rigaku Inc., 2008)'
_computing_data_collection 'CrystalClear (Rigaku Inc., 2008)'
_computing_data_reduction 'CrystalClear (Rigaku Inc., 2008)'
_computing_molecular_graphics 'Bruker SHELXTL'
_computing_publication_material 'Bruker SHELXTL'
_computing_structure_refinement 'SHELXL-97 (Sheldrick, 2008)'
_computing_structure_solution 'SHELXS-97 (Sheldrick, 2008)'
_diffrn_ambient_temperature 123(2)
_diffrn_detector_area_resol_mean 28.5714
_diffrn_measured_fraction_theta_full 0.950
_diffrn_measured_fraction_theta_max 0.950
_diffrn_measurement_device_type Saturn724+
_diffrn_measurement_method CCD_Profile_fitting
_diffrn_radiation_monochromator graphite
_diffrn_radiation_source 'fine-focus sealed tube'
_diffrn_radiation_type MoK\a
_diffrn_radiation_wavelength 0.71073
_diffrn_reflns_av_R_equivalents 0.0713
_diffrn_reflns_av_sigmaI/netI 0.0506
_diffrn_reflns_limit_h_max 13
_diffrn_reflns_limit_h_min -13
_diffrn_reflns_limit_k_max 15
_diffrn_reflns_limit_k_min -15
_diffrn_reflns_limit_l_max 24
_diffrn_reflns_limit_l_min -24
_diffrn_reflns_number 27947
_diffrn_reflns_theta_full 25.00
_diffrn_reflns_theta_max 25.00
_diffrn_reflns_theta_min 2.05
_exptl_absorpt_coefficient_mu 6.910
_exptl_absorpt_correction_T_max 1.0000
_exptl_absorpt_correction_T_min 0.7671
_exptl_absorpt_correction_type multi-scan
_exptl_absorpt_process_details 'RIGAKU/MSC(2004), CrystalClear Version 1.3.6'
_exptl_crystal_colour red
_exptl_crystal_density_diffrn 1.822
_exptl_crystal_density_method 'not measured'
_exptl_crystal_description Prism
_exptl_crystal_F_000 1536
_exptl_crystal_size_max 0.419
_exptl_crystal_size_mid 0.153
_exptl_crystal_size_min 0.058
_refine_diff_density_max 5.245
_refine_diff_density_min -3.764
_refine_diff_density_rms 0.230
_refine_ls_extinction_method none
_refine_ls_goodness_of_fit_ref 1.045
_refine_ls_hydrogen_treatment constr
_refine_ls_matrix_type full
_refine_ls_number_parameters 604
_refine_ls_number_reflns 9760
_refine_ls_number_restraints 18
_refine_ls_restrained_S_all 1.051
_refine_ls_R_factor_all 0.0939
_refine_ls_R_factor_gt 0.0865
_refine_ls_shift/su_max 0.001
_refine_ls_shift/su_mean 0.000
_refine_ls_structure_factor_coef Fsqd
_refine_ls_weighting_details 'calc w=1/[\s^2^(Fo^2^)+(0.1875P)^2^+0.8627P] where P=(Fo^2^+2Fc^2^)/3'
_refine_ls_weighting_scheme calc
_refine_ls_wR_factor_gt 0.2256
_refine_ls_wR_factor_ref 0.2382
_reflns_number_gt 8382
_reflns_number_total 9760
_reflns_threshold_expression >2sigma(I)
_cod_data_source_file c4ra13825b2.cif
_cod_data_source_block a
_cod_depositor_comments
;
The following automatic conversions were performed:

'_exptl_absorpt_correction_type' value 'Multi-scan' changed to
'multi-scan' according to
/usr/data/users/saulius/crontab/automatic-downloads/rss-feeds/RSC/lib/dictionaries/cif_core.dic
dictionary named 'cif_core.dic' version 2.4.2 from 2011-04-26.

Automatic conversion script
Id: cif_fix_values 2935 2014-11-11 08:27:57Z andrius 
;
_cod_original_cell_volume 2920.0(10)
_cod_original_sg_symbol_H-M P-1
_cod_database_code 7219000

loop_
_symmetry_equiv_pos_as_xyz
'x, y, z'
'-x, -y, -z'

loop_
_atom_site_label
_atom_site_type_symbol
_atom_site_fract_x
_atom_site_fract_y
_atom_site_fract_z
_atom_site_U_iso_or_equiv
_atom_site_adp_type
_atom_site_occupancy
_atom_site_symmetry_multiplicity
_atom_site_calc_flag
_atom_site_refinement_flags
Os1 Os 0.86882(3) 0.65489(2) 0.739265(13) 0.03724(18) Uani 1 1 d .
Fe1 Fe 0.62558(13) 1.01800(11) 0.62155(7) 0.0524(4) Uani 1 1 d .
Fe2 Fe 0.45920(13) 0.74205(14) 0.88956(7) 0.0590(4) Uani 1 1 d .
P1 P 0.8249(2) 0.52731(19) 0.69025(11) 0.0419(5) Uani 1 1 d .
P2 P 1.0272(2) 0.58386(18) 0.64874(11) 0.0414(5) Uani 1 1 d .
P3 P 0.9496(2) 0.76001(18) 0.78717(11) 0.0406(5) Uani 1 1 d .
P4 P 1.0035(2) 0.54037(19) 0.82058(11) 0.0431(5) Uani 1 1 d .
C1 C 0.8059(10) 0.4076(8) 0.7349(5) 0.050(2) Uani 1 1 d .
C2 C 0.7202(14) 0.4250(11) 0.7921(6) 0.075(3) Uani 1 1 d .
H2A H 0.6758 0.4951 0.8066 0.091 Uiso 1 1 calc R
C3 C 0.704(2) 0.3366(17) 0.8257(8) 0.113(6) Uani 1 1 d .
H3A H 0.6415 0.3491 0.8612 0.135 Uiso 1 1 calc R
C4 C 0.775(2) 0.2302(16) 0.8095(8) 0.115(7) Uani 1 1 d .
H4A H 0.7666 0.1711 0.8355 0.138 Uiso 1 1 calc R
C5 C 0.8569(16) 0.2146(11) 0.7538(9) 0.099(5) Uani 1 1 d .
H5A H 0.9031 0.1436 0.7408 0.119 Uiso 1 1 calc R
C6 C 0.8738(12) 0.3018(10) 0.7160(7) 0.072(3) Uani 1 1 d .
H6A H 0.9304 0.2890 0.6782 0.086 Uiso 1 1 calc R
C7 C 0.7022(10) 0.5787(8) 0.6342(5) 0.052(2) Uani 1 1 d .
C8 C 0.7130(11) 0.5162(10) 0.5830(5) 0.064(3) Uani 1 1 d .
H8A H 0.7793 0.4473 0.5786 0.077 Uiso 1 1 calc R
C9 C 0.6234(13) 0.5586(12) 0.5391(6) 0.075(3) Uani 1 1 d .
H9A H 0.6319 0.5198 0.5035 0.090 Uiso 1 1 calc R
C10 C 0.5212(16) 0.6584(16) 0.5477(7) 0.104(6) Uani 1 1 d .
H10A H 0.4620 0.6877 0.5176 0.125 Uiso 1 1 calc R
C11 C 0.5085(11) 0.7120(11) 0.5995(6) 0.071(3) Uani 1 1 d .
H11A H 0.4377 0.7777 0.6061 0.085 Uiso 1 1 calc R
C12 C 0.5987(10) 0.6726(10) 0.6445(6) 0.062(3) Uani 1 1 d .
H12A H 0.5870 0.7107 0.6809 0.075 Uiso 1 1 calc R
C13 C 1.1984(9) 0.5183(8) 0.6535(4) 0.048(2) Uani 1 1 d .
C14 C 1.2708(10) 0.4136(9) 0.6347(6) 0.067(3) Uani 1 1 d .
H14A H 1.2319 0.3749 0.6194 0.080 Uiso 1 1 calc R
C15 C 1.4023(11) 0.3638(11) 0.6382(7) 0.074(3) Uani 1 1 d .
H15A H 1.4510 0.2938 0.6242 0.089 Uiso 1 1 calc R
C16 C 1.4566(11) 0.4210(11) 0.6625(6) 0.075(3) Uani 1 1 d .
H16A H 1.5430 0.3882 0.6664 0.090 Uiso 1 1 calc R
C17 C 1.3853(11) 0.5282(11) 0.6819(6) 0.072(3) Uani 1 1 d .
H17A H 1.4233 0.5664 0.6986 0.086 Uiso 1 1 calc R
C18 C 1.2581(9) 0.5748(9) 0.6755(5) 0.059(3) Uani 1 1 d .
H18A H 1.2103 0.6469 0.6864 0.071 Uiso 1 1 calc R
C19 C 1.0175(9) 0.6648(7) 0.5694(4) 0.046(2) Uani 1 1 d .
C20 C 0.9082(11) 0.6949(9) 0.5380(5) 0.061(3) Uani 1 1 d .
H20A H 0.8444 0.6730 0.5572 0.073 Uiso 1 1 calc R
C21 C 0.8949(15) 0.7571(11) 0.4787(6) 0.084(4) Uani 1 1 d .
H21A H 0.8236 0.7745 0.4577 0.100 Uiso 1 1 calc R
C22 C 0.9851(17) 0.7930(11) 0.4511(6) 0.087(4) Uani 1 1 d .
H22A H 0.9740 0.8371 0.4121 0.105 Uiso 1 1 calc R
C23 C 1.0940(18) 0.7636(12) 0.4812(7) 0.094(5) Uani 1 1 d .
H23A H 1.1567 0.7875 0.4629 0.113 Uiso 1 1 calc R
C24 C 1.1069(13) 0.6969(10) 0.5398(5) 0.071(3) Uani 1 1 d .
H24A H 1.1817 0.6739 0.5589 0.085 Uiso 1 1 calc R
C25 C 1.0334(8) 0.8358(7) 0.7366(4) 0.0460(19) Uani 1 1 d .
C26 C 1.1217(10) 0.8592(10) 0.7608(6) 0.066(3) Uani 1 1 d .
H26A H 1.1375 0.8384 0.8042 0.079 Uiso 1 1 calc R
C27 C 1.1875(12) 0.9139(11) 0.7207(7) 0.077(4) Uani 1 1 d .
H27A H 1.2496 0.9265 0.7370 0.093 Uiso 1 1 calc R
C28 C 1.1618(12) 0.9489(10) 0.6581(6) 0.069(3) Uani 1 1 d .
H28A H 1.2047 0.9873 0.6323 0.082 Uiso 1 1 calc R
C29 C 1.0704(11) 0.9276(9) 0.6319(7) 0.068(3) Uani 1 1 d .
H29A H 1.0533 0.9500 0.5888 0.082 Uiso 1 1 calc R
C30 C 1.0066(9) 0.8713(8) 0.6731(5) 0.052(2) Uani 1 1 d .
H30A H 0.9448 0.8577 0.6572 0.063 Uiso 1 1 calc R
C31 C 0.8515(10) 0.8533(9) 0.8482(5) 0.055(2) Uani 1 1 d .
C32 C 0.9018(15) 0.8681(13) 0.9025(6) 0.091(4) Uani 1 1 d .
H32A H 0.9875 0.8296 0.9073 0.110 Uiso 1 1 calc R
C33 C 0.823(2) 0.9397(17) 0.9477(8) 0.112(6) Uani 1 1 d .
H33A H 0.8557 0.9493 0.9833 0.134 Uiso 1 1 calc R
C34 C 0.697(2) 0.9968(14) 0.9412(8) 0.109(6) Uani 1 1 d .
H34A H 0.6458 1.0463 0.9718 0.131 Uiso 1 1 calc R
C35 C 0.6463(15) 0.9833(13) 0.8925(8) 0.095(5) Uani 1 1 d .
H35A H 0.5593 1.0188 0.8903 0.113 Uiso 1 1 calc R
C36 C 0.7250(11) 0.9152(9) 0.8441(5) 0.064(3) Uani 1 1 d .
H36A H 0.6901 0.9116 0.8076 0.077 Uiso 1 1 calc R
C37 C 0.9222(9) 0.5171(10) 0.9001(4) 0.055(2) Uani 1 1 d .
C38 C 0.9058(15) 0.4231(14) 0.9158(7) 0.089(4) Uani 1 1 d .
H38A H 0.9451 0.3652 0.8888 0.107 Uiso 1 1 calc R
C39 C 0.8288(17) 0.4128(17) 0.9731(9) 0.111(5) Uani 1 1 d U
H39A H 0.8086 0.3521 0.9821 0.133 Uiso 1 1 calc R
C40 C 0.7846(14) 0.4939(15) 1.0151(6) 0.087(4) Uani 1 1 d .
H40A H 0.7380 0.4858 1.0544 0.104 Uiso 1 1 calc R
C41 C 0.8059(14) 0.5826(14) 1.0015(6) 0.088(4) Uani 1 1 d U
H41A H 0.7731 0.6369 1.0310 0.105 Uiso 1 1 calc R
C42 C 0.8765(12) 0.5975(12) 0.9441(6) 0.073(3) Uani 1 1 d .
H42A H 0.8929 0.6602 0.9353 0.088 Uiso 1 1 calc R
C43 C 1.1389(9) 0.4088(8) 0.8083(5) 0.053(2) Uani 1 1 d .
C44 C 1.1185(11) 0.3232(9) 0.7884(5) 0.063(3) Uani 1 1 d .
H44A H 1.0382 0.3355 0.7791 0.076 Uiso 1 1 calc R
C45 C 1.2178(13) 0.2184(10) 0.7822(7) 0.080(3) Uani 1 1 d .
H45A H 1.2034 0.1604 0.7706 0.096 Uiso 1 1 calc R
C46 C 1.3379(12) 0.2039(10) 0.7937(7) 0.081(4) Uani 1 1 d .
H46A H 1.4051 0.1355 0.7888 0.098 Uiso 1 1 calc R
C47 C 1.3594(12) 0.2873(12) 0.8120(6) 0.079(3) Uani 1 1 d .
H47A H 1.4407 0.2747 0.8199 0.095 Uiso 1 1 calc R
C48 C 1.2615(10) 0.3919(9) 0.8193(5) 0.059(2) Uani 1 1 d .
H48A H 1.2773 0.4489 0.8311 0.070 Uiso 1 1 calc R
C49 C 0.9779(9) 0.4737(7) 0.6389(5) 0.0470(19) Uani 1 1 d .
H49A H 0.9678 0.4703 0.5939 0.056 Uiso 1 1 calc R
H49B H 1.0353 0.4023 0.6561 0.056 Uiso 1 1 calc R
C50 C 1.0674(9) 0.6410(8) 0.8297(5) 0.049(2) Uani 1 1 d .
H50A H 1.1527 0.6214 0.8079 0.059 Uiso 1 1 calc R
H50B H 1.0653 0.6522 0.8751 0.059 Uiso 1 1 calc R
C51 C 0.7677(8) 0.7840(8) 0.6841(4) 0.0445(19) Uani 1 1 d .
C52 C 0.7192(10) 0.6867(7) 0.8048(4) 0.046(2) Uani 1 1 d .
N1 N 0.7076(8) 0.8641(6) 0.6553(4) 0.0537(19) Uani 1 1 d .
N2 N 0.6277(7) 0.7072(8) 0.8407(4) 0.057(2) Uani 1 1 d .
Br1 Br 0.67166(16) 1.11484(12) 0.69024(10) 0.1067(6) Uani 1 1 d U
Br2 Br 0.7126(2) 1.04662(16) 0.51809(9) 0.1272(8) Uani 1 1 d .
Br3 Br 0.41000(13) 1.06765(15) 0.62785(11) 0.1104(6) Uani 1 1 d .
Br4 Br 0.38493(14) 0.63391(15) 0.84448(10) 0.1012(5) Uani 1 1 d .
Br5 Br 0.46142(18) 0.70008(19) 1.00035(7) 0.1213(7) Uani 1 1 d .
Br6 Br 0.33556(18) 0.92754(13) 0.86961(9) 0.1050(5) Uani 1 1 d .

loop_
_atom_site_aniso_label
_atom_site_aniso_U_11
_atom_site_aniso_U_22
_atom_site_aniso_U_33
_atom_site_aniso_U_23
_atom_site_aniso_U_13
_atom_site_aniso_U_12
Os1 0.0382(2) 0.0405(3) 0.0359(3) 0.00015(16) -0.00117(15) -0.02062(17)
Fe1 0.0456(7) 0.0444(7) 0.0666(9) 0.0045(6) -0.0160(6) -0.0170(6)
Fe2 0.0441(7) 0.0722(9) 0.0558(8) -0.0014(7) 0.0061(6) -0.0239(7)
P1 0.0485(12) 0.0426(11) 0.0407(11) -0.0036(9) -0.0041(9) -0.0245(10)
P2 0.0422(11) 0.0410(11) 0.0392(11) -0.0003(9) 0.0034(9) -0.0185(9)
P3 0.0435(11) 0.0414(11) 0.0433(11) -0.0028(9) -0.0059(9) -0.0232(9)
P4 0.0431(11) 0.0486(12) 0.0417(11) 0.0077(9) -0.0098(9) -0.0242(10)
C1 0.061(6) 0.052(5) 0.053(5) 0.001(4) -0.008(4) -0.038(5)
C2 0.102(10) 0.068(7) 0.069(7) -0.004(6) 0.011(6) -0.055(7)
C3 0.154(17) 0.127(15) 0.089(11) 0.006(10) 0.017(10) -0.103(14)
C4 0.20(2) 0.124(14) 0.080(10) 0.023(9) -0.018(11) -0.134(16)
C5 0.109(11) 0.048(6) 0.150(15) 0.002(8) -0.011(10) -0.046(7)
C6 0.077(8) 0.061(7) 0.087(8) -0.006(6) -0.010(6) -0.036(6)
C7 0.059(6) 0.055(5) 0.047(5) 0.003(4) -0.009(4) -0.030(5)
C8 0.068(7) 0.075(7) 0.061(6) -0.008(5) -0.022(5) -0.034(6)
C9 0.085(8) 0.099(9) 0.053(6) 0.004(6) -0.028(6) -0.045(8)
C10 0.093(11) 0.146(15) 0.075(9) 0.046(10) -0.052(8) -0.052(11)
C11 0.053(6) 0.079(8) 0.076(8) 0.009(6) -0.020(5) -0.022(6)
C12 0.049(6) 0.071(7) 0.074(7) 0.001(5) -0.009(5) -0.033(5)
C13 0.047(5) 0.055(5) 0.040(4) 0.005(4) 0.005(4) -0.023(4)
C14 0.046(5) 0.050(5) 0.092(8) 0.007(5) 0.002(5) -0.015(4)
C15 0.050(6) 0.066(7) 0.089(8) 0.001(6) -0.001(6) -0.012(5)
C16 0.049(6) 0.089(9) 0.075(7) 0.007(6) -0.003(5) -0.021(6)
C17 0.057(6) 0.076(7) 0.086(8) 0.004(6) 0.009(6) -0.038(6)
C18 0.040(5) 0.056(5) 0.076(7) -0.001(5) 0.012(4) -0.022(4)
C19 0.062(5) 0.035(4) 0.039(4) -0.004(3) 0.011(4) -0.024(4)
C20 0.068(7) 0.053(6) 0.057(6) 0.009(5) -0.007(5) -0.023(5)
C21 0.117(11) 0.065(7) 0.046(6) -0.001(5) -0.013(7) -0.014(7)
C22 0.140(14) 0.070(8) 0.039(6) 0.020(5) -0.006(7) -0.039(8)
C23 0.140(14) 0.082(9) 0.060(7) 0.000(6) 0.026(8) -0.058(9)
C24 0.090(8) 0.067(7) 0.056(6) -0.003(5) 0.016(6) -0.040(6)
C25 0.043(5) 0.047(5) 0.050(5) 0.010(4) -0.003(4) -0.025(4)
C26 0.067(7) 0.073(7) 0.075(8) 0.010(6) -0.027(6) -0.044(6)
C27 0.071(7) 0.098(9) 0.090(8) 0.012(7) -0.025(6) -0.062(7)
C28 0.074(7) 0.070(7) 0.073(7) 0.011(6) 0.001(6) -0.048(6)
C29 0.064(7) 0.057(6) 0.087(8) 0.004(6) -0.004(6) -0.033(5)
C30 0.050(5) 0.056(5) 0.057(5) 0.002(4) -0.002(4) -0.031(4)
C31 0.061(6) 0.062(6) 0.048(5) -0.010(4) -0.004(4) -0.032(5)
C32 0.101(10) 0.106(10) 0.067(8) -0.042(7) -0.026(7) -0.027(8)
C33 0.139(16) 0.144(16) 0.072(9) -0.050(10) 0.002(9) -0.069(14)
C34 0.140(16) 0.089(10) 0.093(11) -0.052(9) 0.030(11) -0.043(11)
C35 0.077(9) 0.101(11) 0.095(10) -0.046(9) 0.018(7) -0.023(8)
C36 0.068(7) 0.056(6) 0.062(6) -0.015(5) -0.006(5) -0.015(5)
C37 0.053(5) 0.086(7) 0.036(4) 0.011(5) -0.009(4) -0.041(5)
C38 0.093(10) 0.105(11) 0.091(9) -0.001(8) 0.008(7) -0.070(9)
C39 0.100(8) 0.127(9) 0.118(9) 0.025(7) 0.001(7) -0.073(7)
C40 0.081(9) 0.143(14) 0.050(6) 0.013(8) 0.003(6) -0.068(9)
C41 0.078(7) 0.118(8) 0.053(6) 0.001(6) 0.003(5) -0.032(6)
C42 0.067(7) 0.087(8) 0.055(6) 0.021(6) -0.001(5) -0.031(6)
C43 0.053(5) 0.055(5) 0.051(5) 0.008(4) -0.002(4) -0.026(4)
C44 0.059(6) 0.059(6) 0.062(6) 0.012(5) -0.012(5) -0.019(5)
C45 0.086(9) 0.059(7) 0.091(9) -0.006(6) 0.000(7) -0.030(6)
C46 0.056(7) 0.058(7) 0.100(9) 0.002(6) -0.004(6) 0.002(5)
C47 0.059(7) 0.085(9) 0.081(8) 0.000(7) -0.017(6) -0.016(6)
C48 0.052(5) 0.057(6) 0.060(6) 0.000(5) -0.008(4) -0.016(5)
C49 0.049(5) 0.040(4) 0.054(5) 0.001(4) -0.003(4) -0.021(4)
C50 0.043(5) 0.059(5) 0.053(5) -0.006(4) -0.004(4) -0.028(4)
C51 0.043(4) 0.053(5) 0.044(4) -0.014(4) 0.003(4) -0.026(4)
C52 0.068(6) 0.047(5) 0.034(4) 0.005(4) -0.021(4) -0.033(4)
N1 0.051(4) 0.042(4) 0.064(5) 0.004(4) -0.018(4) -0.014(4)
N2 0.035(4) 0.091(6) 0.051(4) -0.014(4) 0.011(3) -0.035(4)
Br1 0.0927(10) 0.0727(8) 0.1615(15) -0.0293(9) -0.0639(11) -0.0177(7)
Br2 0.1567(18) 0.0988(12) 0.0940(11) 0.0212(9) 0.0235(11) -0.0416(12)
Br3 0.0554(7) 0.1069(11) 0.1784(18) -0.0125(11) -0.0323(9) -0.0353(7)
Br4 0.0720(9) 0.1074(11) 0.1453(14) -0.0090(10) -0.0137(9) -0.0567(8)
Br5 0.0981(11) 0.1702(18) 0.0596(8) 0.0183(9) 0.0076(7) -0.0331(11)
Br6 0.1074(12) 0.0764(9) 0.1102(12) -0.0063(8) -0.0291(10) -0.0115(8)

loop_
_atom_type_symbol
_atom_type_description
_atom_type_scat_dispersion_real
_atom_type_scat_dispersion_imag
_atom_type_scat_source
C C 0.0033 0.0016 'International Tables Vol C Tables 4.2.6.8 and 6.1.1.4'
H H 0.0000 0.0000 'International Tables Vol C Tables 4.2.6.8 and 6.1.1.4'
N N 0.0061 0.0033 'International Tables Vol C Tables 4.2.6.8 and 6.1.1.4'
O O 0.0106 0.0060 'International Tables Vol C Tables 4.2.6.8 and 6.1.1.4'
P P 0.1023 0.0942 'International Tables Vol C Tables 4.2.6.8 and 6.1.1.4'
Fe Fe 0.3463 0.8444 'International Tables Vol C Tables 4.2.6.8 and 6.1.1.4'
Br Br -0.2901 2.4595 'International Tables Vol C Tables 4.2.6.8 and 6.1.1.4'
Os Os -1.2165 7.6030 'International Tables Vol C Tables 4.2.6.8 and 6.1.1.4'

loop_
_geom_angle_atom_site_label_1
_geom_angle_atom_site_label_2
_geom_angle_atom_site_label_3
_geom_angle
C52 Os1 C51 88.9(3)
C52 Os1 P1 93.1(2)
C51 Os1 P1 95.2(3)
C52 Os1 P3 94.0(2)
C51 Os1 P3 91.9(3)
P1 Os1 P3 170.12(8)
C52 Os1 P2 163.7(2)
C51 Os1 P2 91.7(2)
P1 Os1 P2 70.69(8)
P3 Os1 P2 102.25(8)
C52 Os1 P4 90.1(2)
C51 Os1 P4 162.2(3)
P1 Os1 P4 102.65(8)
P3 Os1 P4 70.43(8)
P2 Os1 P4 94.20(8)
N1 Fe1 Br2 111.4(3)
N1 Fe1 Br3 109.0(3)
Br2 Fe1 Br3 112.72(11)
N1 Fe1 Br1 104.3(3)
Br2 Fe1 Br1 107.91(10)
Br3 Fe1 Br1 111.17(9)
N2 Fe2 Br5 114.4(3)
N2 Fe2 Br6 108.7(3)
Br5 Fe2 Br6 109.25(10)
N2 Fe2 Br4 102.7(3)
Br5 Fe2 Br4 110.27(10)
Br6 Fe2 Br4 111.45(9)
C1 P1 C7 103.8(4)
C1 P1 C49 106.2(4)
C7 P1 C49 106.2(4)
C1 P1 Os1 123.7(3)
C7 P1 Os1 119.1(3)
C49 P1 Os1 95.4(3)
C13 P2 C19 101.9(4)
C13 P2 C49 106.7(4)
C19 P2 C49 106.4(4)
C13 P2 Os1 125.0(3)
C19 P2 Os1 120.4(3)
C49 P2 Os1 94.0(3)
C31 P3 C25 103.7(5)
C31 P3 C50 107.2(5)
C25 P3 C50 107.7(4)
C31 P3 Os1 120.4(3)
C25 P3 Os1 121.0(3)
C50 P3 Os1 95.2(3)
C43 P4 C37 104.0(5)
C43 P4 C50 107.0(4)
C37 P4 C50 107.4(5)
C43 P4 Os1 126.2(3)
C37 P4 Os1 116.0(3)
C50 P4 Os1 94.3(3)
C6 C1 C2 119.2(10)
C6 C1 P1 123.1(8)
C2 C1 P1 117.7(8)
C3 C2 C1 118.6(14)
C3 C2 H2A 120.7
C1 C2 H2A 120.7
C2 C3 C4 123.1(16)
C2 C3 H3A 118.5
C4 C3 H3A 118.5
C5 C4 C3 117.5(13)
C5 C4 H4A 121.3
C3 C4 H4A 121.3
C4 C5 C6 121.9(15)
C4 C5 H5A 119.1
C6 C5 H5A 119.1
C1 C6 C5 119.6(13)
C1 C6 H6A 120.2
C5 C6 H6A 120.2
C12 C7 C8 120.1(10)
C12 C7 P1 120.2(8)
C8 C7 P1 119.6(8)
C9 C8 C7 118.9(12)
C9 C8 H8A 120.6
C7 C8 H8A 120.6
C8 C9 C10 120.5(12)
C8 C9 H9A 119.8
C10 C9 H9A 119.8
C11 C10 C9 119.2(11)
C11 C10 H10A 120.4
C9 C10 H10A 120.4
C10 C11 C12 122.0(13)
C10 C11 H11A 119.0
C12 C11 H11A 119.0
C7 C12 C11 118.9(12)
C7 C12 H12A 120.5
C11 C12 H12A 120.5
C14 C13 C18 118.4(9)
C14 C13 P2 121.6(8)
C18 C13 P2 120.0(7)
C13 C14 C15 121.4(12)
C13 C14 H14A 119.3
C15 C14 H14A 119.3
C16 C15 C14 118.2(12)
C16 C15 H15A 120.9
C14 C15 H15A 120.9
C15 C16 C17 121.8(11)
C15 C16 H16A 119.1
C17 C16 H16A 119.1
C18 C17 C16 117.9(12)
C18 C17 H17A 121.1
C16 C17 H17A 121.1
C17 C18 C13 122.2(11)
C17 C18 H18A 118.9
C13 C18 H18A 118.9
C24 C19 C20 117.6(10)
C24 C19 P2 124.4(9)
C20 C19 P2 117.9(7)
C21 C20 C19 120.4(12)
C21 C20 H20A 119.8
C19 C20 H20A 119.8
C22 C21 C20 120.6(14)
C22 C21 H21A 119.7
C20 C21 H21A 119.7
C21 C22 C23 119.8(11)
C21 C22 H22A 120.1
C23 C22 H22A 120.1
C22 C23 C24 118.2(14)
C22 C23 H23A 120.9
C24 C23 H23A 120.9
C19 C24 C23 123.2(15)
C19 C24 H24A 118.4
C23 C24 H24A 118.4
C26 C25 C30 119.4(9)
C26 C25 P3 121.3(7)
C30 C25 P3 119.4(7)
C25 C26 C27 120.2(10)
C25 C26 H26A 119.9
C27 C26 H26A 119.9
C28 C27 C26 120.7(10)
C28 C27 H27A 119.6
C26 C27 H27A 119.6
C27 C28 C29 120.5(10)
C27 C28 H28A 119.8
C29 C28 H28A 119.8
C30 C29 C28 117.6(11)
C30 C29 H29A 121.2
C28 C29 H29A 121.2
C25 C30 C29 121.5(9)
C25 C30 H30A 119.2
C29 C30 H30A 119.2
C36 C31 C32 116.3(10)
C36 C31 P3 121.8(8)
C32 C31 P3 121.8(9)
C33 C32 C31 119.5(15)
C33 C32 H32A 120.2
C31 C32 H32A 120.2
C34 C33 C32 120.8(14)
C34 C33 H33A 119.6
C32 C33 H33A 119.6
C35 C34 C33 121.3(13)
C35 C34 H34A 119.3
C33 C34 H34A 119.3
C34 C35 C36 119.1(15)
C34 C35 H35A 120.5
C36 C35 H35A 120.5
C31 C36 C35 122.6(12)
C31 C36 H36A 118.7
C35 C36 H36A 118.7
C38 C37 C42 119.8(11)
C38 C37 P4 120.6(10)
C42 C37 P4 119.5(8)
C37 C38 C39 119.7(16)
C37 C38 H38A 120.1
C39 C38 H38A 120.1
C40 C39 C38 118.4(15)
C40 C39 H39A 120.8
C38 C39 H39A 120.8
C41 C40 C39 121.6(13)
C41 C40 H40A 119.2
C39 C40 H40A 119.2
C40 C41 C42 121.3(15)
C40 C41 H41A 119.4
C42 C41 H41A 119.4
C37 C42 C41 118.6(13)
C37 C42 H42A 120.7
C41 C42 H42A 120.7
C44 C43 C48 119.6(10)
C44 C43 P4 118.6(8)
C48 C43 P4 121.8(8)
C43 C44 C45 120.9(11)
C43 C44 H44A 119.5
C45 C44 H44A 119.5
C46 C45 C44 118.2(12)
C46 C45 H45A 120.9
C44 C45 H45A 120.9
C47 C46 C45 121.4(11)
C47 C46 H46A 119.3
C45 C46 H46A 119.3
C46 C47 C48 121.3(12)
C46 C47 H47A 119.4
C48 C47 H47A 119.4
C47 C48 C43 118.5(11)
C47 C48 H48A 120.7
C43 C48 H48A 120.7
P1 C49 P2 97.1(4)
P1 C49 H49A 112.3
P2 C49 H49A 112.3
P1 C49 H49B 112.3
P2 C49 H49B 112.3
H49A C49 H49B 109.9
P4 C50 P3 97.3(4)
P4 C50 H50A 112.3
P3 C50 H50A 112.3
P4 C50 H50B 112.3
P3 C50 H50B 112.3
H50A C50 H50B 109.9
N1 C51 Os1 175.2(8)
N2 C52 Os1 176.7(8)
C51 N1 Fe1 163.9(8)
C52 N2 Fe2 170.7(8)

loop_
_geom_bond_atom_site_label_1
_geom_bond_atom_site_label_2
_geom_bond_distance
Os1 C52 1.972(10)
Os1 C51 1.973(10)
Os1 P1 2.367(2)
Os1 P3 2.379(2)
Os1 P2 2.408(2)
Os1 P4 2.408(2)
Fe1 N1 1.961(8)
Fe1 Br2 2.289(2)
Fe1 Br3 2.308(2)
Fe1 Br1 2.310(2)
Fe2 N2 1.967(7)
Fe2 Br5 2.298(2)
Fe2 Br6 2.315(2)
Fe2 Br4 2.327(2)
P1 C1 1.828(9)
P1 C7 1.834(10)
P1 C49 1.840(9)
P2 C13 1.830(10)
P2 C19 1.841(9)
P2 C49 1.844(9)
P3 C31 1.805(10)
P3 C25 1.828(9)
P3 C50 1.840(10)
P4 C43 1.828(10)
P4 C37 1.834(9)
P4 C50 1.839(9)
C1 C6 1.382(16)
C1 C2 1.406(16)
C2 C3 1.367(19)
C2 H2A 0.9300
C3 C4 1.38(3)
C3 H3A 0.9300
C4 C5 1.36(2)
C4 H4A 0.9300
C5 C6 1.390(18)
C5 H5A 0.9300
C6 H6A 0.9300
C7 C12 1.347(16)
C7 C8 1.400(15)
C8 C9 1.382(15)
C8 H8A 0.9300
C9 C10 1.38(2)
C9 H9A 0.9300
C10 C11 1.33(2)
C10 H10A 0.9300
C11 C12 1.405(16)
C11 H11A 0.9300
C12 H12A 0.9300
C13 C14 1.376(15)
C13 C18 1.381(14)
C14 C15 1.405(16)
C14 H14A 0.9300
C15 C16 1.364(19)
C15 H15A 0.9300
C16 C17 1.405(18)
C16 H16A 0.9300
C17 C18 1.371(15)
C17 H17A 0.9300
C18 H18A 0.9300
C19 C24 1.330(14)
C19 C20 1.406(15)
C20 C21 1.385(15)
C20 H20A 0.9300
C21 C22 1.36(2)
C21 H21A 0.9300
C22 C23 1.39(2)
C22 H22A 0.9300
C23 C24 1.402(18)
C23 H23A 0.9300
C24 H24A 0.9300
C25 C26 1.376(13)
C25 C30 1.379(13)
C26 C27 1.394(15)
C26 H26A 0.9300
C27 C28 1.357(17)
C27 H27A 0.9300
C28 C29 1.415(17)
C28 H28A 0.9300
C29 C30 1.403(14)
C29 H29A 0.9300
C30 H30A 0.9300
C31 C36 1.368(15)
C31 C32 1.421(15)
C32 C33 1.37(2)
C32 H32A 0.9300
C33 C34 1.36(3)
C33 H33A 0.9300
C34 C35 1.32(2)
C34 H34A 0.9300
C35 C36 1.396(17)
C35 H35A 0.9300
C36 H36A 0.9300
C37 C38 1.348(17)
C37 C42 1.382(18)
C38 C39 1.41(2)
C38 H38A 0.9300
C39 C40 1.36(2)
C39 H39A 0.9300
C40 C41 1.30(2)
C40 H40A 0.9300
C41 C42 1.384(17)
C41 H41A 0.9300
C42 H42A 0.9300
C43 C44 1.391(16)
C43 C48 1.405(14)
C44 C45 1.406(16)
C44 H44A 0.9300
C45 C46 1.390(19)
C45 H45A 0.9300
C46 C47 1.36(2)
C46 H46A 0.9300
C47 C48 1.401(16)
C47 H47A 0.9300
C48 H48A 0.9300
C49 H49A 0.9700
C49 H49B 0.9700
C50 H50A 0.9700
C50 H50B 0.9700
C51 N1 1.156(12)
C52 N2 1.157(13)
